data_2021554
loop_
_publ_author_name
'Zhu, Guiying'
'Lu, Yang'
'Jin, Guoxia'
'Ji, Xuan'
'Ma, Jianping'

_publ_section_title
;
 The effect of the coordination orientation of N atoms on polymeric
 structures: synthesis and characterization of one- and two-dimensional
 Cu^II^ coordination polymers based on
 4-amino-3-(pyridin-2-yl)-5-[(pyridin-3-ylmethyl)sulfanyl]-1,2,4-triazole
;
_journal_coeditor_code YP3177
_journal_issue 4
_journal_name_full 'Acta Crystallographica Section C'
_journal_page_first 443
_journal_page_last 450
_journal_paper_doi 10.1107/S2053229619003747
_journal_volume 75
_journal_year 2019
_chemical_formula_iupac '[Cu (C13 H12 N5 S1)2 ] (N O3)2, 2C H4 O'
_chemical_formula_moiety 'C26 H24 Cu N12 S2 2+, 2(N O3 -), 2(C H4 O)'
_chemical_formula_sum 'C28 H32 Cu N14 O8 S2'
_chemical_formula_weight 820.34
_chemical_name_systematic
'<i>catena</i>-Poly[[copper(II)-bis{\m~2~-4-amino-3-(pyridin-2-yl)-5-[(pyridin-4-ylmethyl)sulfanyl]-1,2,4-triazole}] dinitrate methanol disolvate]'
_space_group_crystal_system triclinic
_space_group_IT_number 2
_space_group_name_Hall '-P 1'
_space_group_name_H-M_alt 'P -1'
_symmetry_space_group_name_Hall '-P 1'
_symmetry_space_group_name_H-M 'P -1'
_atom_sites_solution_hydrogens geom
_atom_sites_solution_primary direct
_atom_sites_solution_secondary difmap
_cell_angle_alpha 85.727(4)
_cell_angle_beta 80.360(4)
_cell_angle_gamma 76.734(4)
_cell_formula_units_Z 2
_cell_length_a 9.5651(5)
_cell_length_b 12.6688(6)
_cell_length_c 15.2716(6)
_cell_measurement_reflns_used 5210
_cell_measurement_temperature 293(2)
_cell_measurement_theta_max 27.2710
_cell_measurement_theta_min 3.6110
_cell_volume 1774.51(15)
_computing_cell_refinement
;
CrysAlis PRO (Rigaku OD, 2015)
;
_computing_data_collection
;
CrysAlis PRO (Rigaku OD, 2015)
;
_computing_data_reduction
;
CrysAlis PRO (Rigaku OD, 2015)
;
_computing_molecular_graphics
;
<i>OLEX2</i> (Dolomanov <i>et al.</i>,  2009)
;
_computing_publication_material
;
<i>OLEX2</i> (Dolomanov <i>et al.</i>,  2009)
;
_computing_structure_refinement
;
SHEXL2014 (Sheldrick, 2015)
;
_computing_structure_solution
;
SHELXS97 (Sheldrick, 2008)
;
_diffrn_ambient_temperature 293(2)
_diffrn_detector 'CCD plate'
_diffrn_detector_area_resol_mean 16.0793
_diffrn_measured_fraction_theta_full 0.9979
_diffrn_measured_fraction_theta_max 0.8549
_diffrn_measurement_device 'four-circle diffractometer'
_diffrn_measurement_device_type 'Rigaku OD SuperNova Dual source diffractometer with an Eos detector'
_diffrn_measurement_method '\w scans'
_diffrn_radiation_monochromator mirror
_diffrn_radiation_probe x-ray
_diffrn_radiation_type 'Mo K\a'
_diffrn_radiation_wavelength 0.71073
_diffrn_reflns_av_R_equivalents 0.0279
_diffrn_reflns_av_unetI/netI 0.0467
_diffrn_reflns_limit_h_max 11
_diffrn_reflns_limit_h_min -9
_diffrn_reflns_limit_k_max 15
_diffrn_reflns_limit_k_min -15
_diffrn_reflns_limit_l_max 18
_diffrn_reflns_limit_l_min -18
_diffrn_reflns_number 12794
_diffrn_reflns_theta_full 25.12
_diffrn_reflns_theta_max 25.12
_diffrn_reflns_theta_min 2.99
_diffrn_source 'micro-focus sealed X-ray tube'
_exptl_absorpt_coefficient_mu 0.803
_exptl_absorpt_correction_T_max 1.00000
_exptl_absorpt_correction_T_min 0.66042
_exptl_absorpt_correction_type multi-scan
_exptl_absorpt_process_details
;
(CrysAlis PRO; Rigaku OD, 2015)
;
_exptl_crystal_colour 'clear light green'
_exptl_crystal_density_diffrn 1.535
_exptl_crystal_density_method 'not measured'
_exptl_crystal_description block
_exptl_crystal_F_000 846
_exptl_crystal_size_max 0.41
_exptl_crystal_size_mid 0.2
_exptl_crystal_size_min 0.14
_refine_diff_density_max 0.513
_refine_diff_density_min -0.443
_refine_ls_extinction_method none
_refine_ls_goodness_of_fit_ref 1.030
_refine_ls_hydrogen_treatment mixed
_refine_ls_matrix_type full
_refine_ls_number_parameters 485
_refine_ls_number_reflns 6331
_refine_ls_number_restraints 0
_refine_ls_restrained_S_all 1.030
_refine_ls_R_factor_all 0.0624
_refine_ls_R_factor_gt 0.0461
_refine_ls_shift/su_max 0.001
_refine_ls_shift/su_mean 0.000
_refine_ls_structure_factor_coef Fsqd
_refine_ls_weighting_details 'calc w=1/[\s^2^(Fo^2^)+(0.0533P)^2^+1.5039P] where P=(Fo^2^+2Fc^2^)/3'
_refine_ls_weighting_scheme calc
_refine_ls_wR_factor_gt 0.1129
_refine_ls_wR_factor_ref 0.1257
_reflns_number_gt 4944
_reflns_number_total 6331
_reflns_threshold_expression >2sigma(I)
_cod_data_source_file yp3177sup1.cif
_cod_data_source_block exp_2484
_cod_depositor_comments 'Adding full bibliography for 2021552--2021554.cif.'
_cod_original_cell_volume 1774.52(14)
_cod_database_code 2021554
_cod_database_fobs_code 2021554

loop_
_space_group_symop_id
_space_group_symop_operation_xyz
1 'x, y, z'
2 '-x, -y, -z'

loop_
_atom_site_type_symbol
_atom_site_label
_atom_site_fract_x
_atom_site_fract_y
_atom_site_fract_z
_atom_site_U_iso_or_equiv
_atom_site_adp_type
_atom_site_calc_flag
_atom_site_refinement_flags
_atom_site_occupancy
_atom_site_symmetry_multiplicity
C C1 0.2169(4) 1.1323(3) 0.5988(2) 0.0397(8) Uani d . 1 1
H H1 0.1793 1.0708 0.5989 0.048 Uiso calc R 1 1
C C2 0.1300(4) 1.2235(3) 0.6394(2) 0.0482(9) Uani d . 1 1
H H2 0.0351 1.2232 0.6658 0.058 Uiso calc R 1 1
C C3 0.1835(4) 1.3141(3) 0.6406(3) 0.0515(10) Uani d . 1 1
H H3 0.1258 1.3760 0.6677 0.062 Uiso calc R 1 1
C C4 0.3246(4) 1.3127(3) 0.6009(2) 0.0445(9) Uani d . 1 1
H H4 0.3638 1.3734 0.6011 0.053 Uiso calc R 1 1
C C5 0.4059(3) 1.2192(2) 0.56102(19) 0.0316(7) Uani d . 1 1
C C6 0.5585(3) 1.2002(2) 0.52254(19) 0.0299(7) Uani d . 1 1
C C7 0.7830(4) 1.2041(3) 0.4761(2) 0.0336(7) Uani d . 1 1
C C8 1.0646(4) 1.1398(3) 0.4058(2) 0.0422(8) Uani d . 1 1
H H8A 1.1617 1.1530 0.3997 0.051 Uiso calc R 1 1
H H8B 1.0600 1.0787 0.4476 0.051 Uiso calc R 1 1
C C9 1.0414(3) 1.1085(3) 0.3172(2) 0.0359(7) Uani d . 1 1
C C10 1.0728(4) 1.0021(3) 0.2950(2) 0.0440(9) Uani d . 1 1
H H10 1.1038 0.9473 0.3361 0.053 Uiso calc R 1 1
C C11 1.0582(4) 0.9768(3) 0.2118(2) 0.0468(9) Uani d . 1 1
H H11 1.0798 0.9039 0.1983 0.056 Uiso calc R 1 1
C C12 0.9847(6) 1.1515(3) 0.1721(3) 0.0709(14) Uani d . 1 1
H H12 0.9536 1.2047 0.1299 0.085 Uiso calc R 1 1
C C13 0.9956(5) 1.1846(3) 0.2540(3) 0.0635(12) Uani d . 1 1
H H13 0.9721 1.2580 0.2661 0.076 Uiso calc R 1 1
C C14 0.7610(4) 0.8898(3) 0.0929(2) 0.0398(8) Uani d . 1 1
H H14 0.6989 0.9578 0.0905 0.048 Uiso calc R 1 1
C C15 0.7043(4) 0.8035(3) 0.1306(2) 0.0439(8) Uani d . 1 1
H H15 0.6063 0.8132 0.1541 0.053 Uiso calc R 1 1
C C16 0.7953(4) 0.7032(3) 0.1327(3) 0.0513(10) Uani d . 1 1
H H16 0.7587 0.6430 0.1553 0.062 Uiso calc R 1 1
C C17 0.9414(4) 0.6917(3) 0.1012(3) 0.0481(9) Uani d . 1 1
H H17 1.0052 0.6245 0.1045 0.058 Uiso calc R 1 1
C C18 0.9909(3) 0.7809(2) 0.0649(2) 0.0314(7) Uani d . 1 1
C C19 1.1410(3) 0.7846(2) 0.02981(19) 0.0307(7) Uani d . 1 1
C C20 1.3719(4) 0.7567(2) -0.0176(2) 0.0343(7) Uani d . 1 1
C C21 1.6296(4) 0.7973(3) -0.0890(2) 0.0439(8) Uani d . 1 1
H H21A 1.5995 0.8557 -0.0476 0.053 Uiso calc R 1 1
H H21B 1.7345 0.7738 -0.0946 0.053 Uiso calc R 1 1
C C22 1.5920(4) 0.8421(3) -0.1781(2) 0.0376(8) Uani d . 1 1
C C23 1.5883(4) 0.9485(3) -0.2031(2) 0.0431(8) Uani d . 1 1
H H23 1.6044 0.9951 -0.1635 0.052 Uiso calc R 1 1
C C24 1.5607(4) 0.9871(3) -0.2868(2) 0.0447(9) Uani d . 1 1
H H24 1.5601 1.0597 -0.3019 0.054 Uiso calc R 1 1
C C25 1.5397(6) 0.8241(3) -0.3212(3) 0.0787(15) Uani d . 1 1
H H25 1.5227 0.7789 -0.3616 0.094 Uiso calc R 1 1
C C26 1.5676(6) 0.7789(3) -0.2401(3) 0.0757(15) Uani d . 1 1
H H26 1.5699 0.7057 -0.2272 0.091 Uiso calc R 1 1
C C27 0.5734(8) 0.4751(7) 0.2636(5) 0.138(3) Uani d . 1 1
H H27A 0.4843 0.4580 0.2935 0.208 Uiso calc R 1 1
H H27B 0.6034 0.4380 0.2088 0.208 Uiso calc R 1 1
H H27C 0.5587 0.5520 0.2515 0.208 Uiso calc R 1 1
C C28 0.1614(9) 0.4482(5) 0.3857(5) 0.139(3) Uani d . 1 1
H H28A 0.2356 0.3892 0.4030 0.208 Uiso calc R 1 1
H H28B 0.1452 0.4375 0.3270 0.208 Uiso calc R 1 1
H H28C 0.0729 0.4507 0.4267 0.208 Uiso calc R 1 1
Cu Cu1 1.0000 1.0000 0.0000 0.03498(16) Uani d S 1 2
Cu Cu2 0.5000 1.0000 0.5000 0.03680(17) Uani d S 1 2
N N1 0.6304(3) 1.10175(19) 0.50229(17) 0.0326(6) Uani d . 1 1
N N2 0.7747(3) 1.1025(2) 0.47220(17) 0.0346(6) Uani d . 1 1
N N3 0.6511(3) 1.26794(19) 0.50428(17) 0.0329(6) Uani d . 1 1
N N4 0.6124(4) 1.3816(2) 0.5119(2) 0.0538(8) Uani d . 1 1
H H4A 0.6636 1.3929 0.5570 0.081 Uiso d R 1 1
H H4B 0.6356 1.4219 0.4535 0.081 Uiso d R 1 1
N N5 1.0152(3) 1.0496(2) 0.14934(18) 0.0462(7) Uani d . 1 1
N N6 0.9011(3) 0.87987(19) 0.05994(17) 0.0329(6) Uani d . 1 1
N N7 1.1734(3) 0.8773(2) 0.00075(17) 0.0337(6) Uani d . 1 1
N N8 1.3204(3) 0.8614(2) -0.02991(18) 0.0375(6) Uani d . 1 1
N N9 1.2641(3) 0.70585(19) 0.01780(17) 0.0325(6) Uani d . 1 1
N N10 1.2913(3) 0.5940(2) 0.0406(2) 0.0508(8) Uani d . 1 1
H H10A 1.2260 0.5660 0.0155 0.076 Uiso d R 1 1
H H10B 1.2647 0.5843 0.1031 0.076 Uiso d R 1 1
N N11 1.5350(3) 0.9266(2) -0.34685(18) 0.0466(7) Uani d . 1 1
N N12 0.3526(3) 1.12957(19) 0.55952(17) 0.0321(6) Uani d . 1 1
N N13 0.3002(4) 0.7362(3) 0.2448(2) 0.0565(8) Uani d . 1 1
N N14 0.9798(5) 0.4257(3) 0.1421(3) 0.0702(11) Uani d . 1 1
O O1 0.3604(4) 0.7788(3) 0.1802(2) 0.0945(11) Uani d . 1 1
O O2 0.3105(6) 0.7547(3) 0.3184(2) 0.1245(17) Uani d . 1 1
O O3 0.2152(4) 0.6788(3) 0.2323(2) 0.0884(10) Uani d . 1 1
O O4 0.2031(7) 0.5403(5) 0.3866(3) 0.147(2) Uani d . 1 1
H H4C 0.2121 0.5673 0.3360 0.221 Uiso calc R 1 1
O O5 0.6786(5) 0.4430(4) 0.3164(3) 0.1130(14) Uani d . 1 1
H H5 0.7589 0.4334 0.2855 0.170 Uiso calc R 1 1
O O6 0.8772(5) 0.4065(3) 0.1113(3) 0.1043(13) Uani d . 1 1
O O7 1.0987(5) 0.4143(3) 0.1000(4) 0.1325(19) Uani d . 1 1
O O8 0.9533(5) 0.4598(3) 0.2198(3) 0.0910(11) Uani d . 1 1
S S1 1.55076(10) 0.68567(7) -0.04139(6) 0.0439(2) Uani d . 1 1
S S2 0.93662(10) 1.25768(7) 0.45205(6) 0.0446(2) Uani d . 1 1

loop_
_atom_site_aniso_label
_atom_site_aniso_U_11
_atom_site_aniso_U_22
_atom_site_aniso_U_33
_atom_site_aniso_U_12
_atom_site_aniso_U_13
_atom_site_aniso_U_23
C1 0.035(2) 0.0410(19) 0.043(2) -0.0107(15) -0.0007(15) -0.0064(15)
C2 0.035(2) 0.051(2) 0.054(2) -0.0040(16) 0.0027(16) -0.0135(18)
C3 0.047(2) 0.045(2) 0.057(2) 0.0004(17) 0.0019(18) -0.0188(18)
C4 0.047(2) 0.0329(18) 0.052(2) -0.0057(15) -0.0033(17) -0.0101(15)
C5 0.0359(19) 0.0310(16) 0.0286(16) -0.0076(13) -0.0062(13) -0.0015(12)
C6 0.0377(19) 0.0257(15) 0.0289(16) -0.0111(13) -0.0062(13) -0.0026(12)
C7 0.0382(19) 0.0365(18) 0.0292(17) -0.0143(14) -0.0042(14) -0.0034(13)
C8 0.038(2) 0.048(2) 0.043(2) -0.0145(16) -0.0047(15) -0.0060(16)
C9 0.0330(19) 0.0384(18) 0.0354(18) -0.0116(14) 0.0021(14) -0.0014(14)
C10 0.051(2) 0.0357(19) 0.042(2) -0.0026(16) -0.0107(16) 0.0030(15)
C11 0.061(3) 0.0319(18) 0.046(2) -0.0040(16) -0.0126(18) -0.0027(15)
C12 0.129(4) 0.036(2) 0.045(2) -0.003(2) -0.030(2) 0.0030(17)
C13 0.114(4) 0.034(2) 0.043(2) -0.010(2) -0.021(2) -0.0044(17)
C14 0.039(2) 0.0314(17) 0.046(2) -0.0024(14) -0.0044(15) 0.0014(14)
C15 0.039(2) 0.046(2) 0.046(2) -0.0151(16) -0.0005(16) 0.0049(16)
C16 0.052(2) 0.0340(19) 0.067(3) -0.0166(17) -0.0019(19) 0.0090(17)
C17 0.052(2) 0.0265(17) 0.062(2) -0.0068(16) -0.0037(18) 0.0094(16)
C18 0.0367(19) 0.0273(16) 0.0297(16) -0.0056(13) -0.0066(13) 0.0004(12)
C19 0.0370(19) 0.0229(15) 0.0296(16) -0.0025(13) -0.0044(13) 0.0010(12)
C20 0.0373(19) 0.0313(17) 0.0298(17) -0.0006(14) -0.0037(14) 0.0018(13)
C21 0.034(2) 0.055(2) 0.040(2) -0.0050(16) -0.0073(15) 0.0051(16)
C22 0.0349(19) 0.0421(19) 0.0319(18) -0.0053(15) 0.0004(14) 0.0005(14)
C23 0.046(2) 0.044(2) 0.041(2) -0.0138(16) -0.0065(16) -0.0009(15)
C24 0.053(2) 0.0371(19) 0.043(2) -0.0101(16) -0.0059(17) 0.0040(15)
C25 0.153(5) 0.051(3) 0.048(3) -0.041(3) -0.035(3) 0.005(2)
C26 0.148(5) 0.043(2) 0.046(2) -0.035(3) -0.028(3) 0.0111(18)
C27 0.102(6) 0.183(8) 0.150(7) -0.065(6) -0.012(5) -0.040(6)
C28 0.176(8) 0.108(5) 0.172(7) -0.083(5) -0.089(6) 0.041(5)
Cu1 0.0306(3) 0.0226(3) 0.0462(4) -0.0027(2) 0.0021(2) 0.0059(2)
Cu2 0.0316(3) 0.0261(3) 0.0513(4) -0.0092(2) 0.0051(2) -0.0105(2)
N1 0.0314(15) 0.0280(14) 0.0373(15) -0.0078(11) -0.0002(11) -0.0031(11)
N2 0.0341(16) 0.0315(14) 0.0385(15) -0.0108(11) -0.0004(12) -0.0032(11)
N3 0.0393(16) 0.0241(13) 0.0357(15) -0.0086(11) -0.0032(12) -0.0058(11)
N4 0.066(2) 0.0269(15) 0.069(2) -0.0159(14) -0.0008(17) -0.0086(14)
N5 0.065(2) 0.0360(16) 0.0365(16) -0.0096(14) -0.0066(14) -0.0032(12)
N6 0.0368(16) 0.0257(13) 0.0339(15) -0.0048(11) -0.0029(12) 0.0007(11)
N7 0.0309(15) 0.0287(14) 0.0375(15) -0.0029(11) -0.0010(11) 0.0027(11)
N8 0.0337(16) 0.0332(15) 0.0412(16) -0.0030(12) -0.0013(12) 0.0039(12)
N9 0.0373(16) 0.0246(13) 0.0331(14) -0.0033(11) -0.0048(11) 0.0033(10)
N10 0.057(2) 0.0246(14) 0.064(2) -0.0001(13) -0.0052(16) 0.0093(13)
N11 0.057(2) 0.0464(18) 0.0363(17) -0.0149(15) -0.0053(14) 0.0041(13)
N12 0.0343(16) 0.0280(13) 0.0346(15) -0.0083(11) -0.0033(11) -0.0038(11)
N13 0.063(2) 0.055(2) 0.049(2) -0.0091(17) -0.0072(17) -0.0020(16)
N14 0.083(3) 0.0302(18) 0.090(3) -0.0060(19) -0.005(3) 0.0079(18)
O1 0.084(3) 0.137(3) 0.069(2) -0.048(2) 0.0000(19) 0.000(2)
O2 0.227(5) 0.094(3) 0.062(2) -0.027(3) -0.062(3) -0.006(2)
O3 0.094(3) 0.108(3) 0.077(2) -0.052(2) -0.0106(19) 0.000(2)
O4 0.218(6) 0.162(5) 0.105(3) -0.118(4) -0.054(4) 0.031(3)
O5 0.118(4) 0.099(3) 0.096(3) 0.005(3) 0.015(3) -0.002(2)
O6 0.129(4) 0.090(3) 0.107(3) -0.035(3) -0.041(3) 0.001(2)
O7 0.092(3) 0.080(3) 0.188(5) 0.006(2) 0.043(3) 0.011(3)
O8 0.133(3) 0.063(2) 0.081(3) -0.025(2) -0.022(2) -0.0084(19)
S1 0.0375(5) 0.0393(5) 0.0447(5) 0.0057(4) -0.0013(4) 0.0089(4)
S2 0.0450(5) 0.0458(5) 0.0488(5) -0.0243(4) 0.0009(4) -0.0124(4)

loop_
_atom_type_symbol
_atom_type_description
_atom_type_scat_dispersion_real
_atom_type_scat_dispersion_imag
_atom_type_scat_source
C C 0.0033 0.0016 'International Tables Vol C Tables 4.2.6.8 and 6.1.1.4'
H H 0.0000 0.0000 'International Tables Vol C Tables 4.2.6.8 and 6.1.1.4'
N N 0.0061 0.0033 'International Tables Vol C Tables 4.2.6.8 and 6.1.1.4'
O O 0.0106 0.0060 'International Tables Vol C Tables 4.2.6.8 and 6.1.1.4'
S S 0.1246 0.1234 'International Tables Vol C Tables 4.2.6.8 and 6.1.1.4'
Cu Cu 0.3201 1.2651 'International Tables Vol C Tables 4.2.6.8 and 6.1.1.4'

loop_
_geom_angle_atom_site_label_1
_geom_angle_atom_site_label_2
_geom_angle_atom_site_label_3
_geom_angle_site_symmetry_1
_geom_angle_site_symmetry_3
_geom_angle
_geom_angle_publ_flag
C2 C1 H1 . . 119.0 ?
N12 C1 H1 . . 119.0 ?
N12 C1 C2 . . 122.1(3) ?
C1 C2 H2 . . 120.1 ?
C3 C2 C1 . . 119.8(3) ?
C3 C2 H2 . . 120.1 ?
C2 C3 H3 . . 120.4 ?
C2 C3 C4 . . 119.1(3) ?
C4 C3 H3 . . 120.4 ?
C3 C4 H4 . . 120.8 ?
C3 C4 C5 . . 118.4(3) ?
C5 C4 H4 . . 120.8 ?
C4 C5 C6 . . 126.0(3) ?
N12 C5 C4 . . 122.4(3) ?
N12 C5 C6 . . 111.4(3) ?
N1 C6 C5 . . 119.9(3) ?
N1 C6 N3 . . 108.6(3) ?
N3 C6 C5 . . 131.5(3) ?
N2 C7 N3 . . 111.3(3) ?
N2 C7 S2 . . 127.8(3) ?
N3 C7 S2 . . 120.9(2) ?
H8A C8 H8B . . 107.5 ?
C9 C8 H8A . . 108.4 ?
C9 C8 H8B . . 108.4 ?
C9 C8 S2 . . 115.4(2) ?
S2 C8 H8A . . 108.4 ?
S2 C8 H8B . . 108.4 ?
C10 C9 C8 . . 120.9(3) ?
C13 C9 C8 . . 121.7(3) ?
C13 C9 C10 . . 117.2(3) ?
C9 C10 H10 . . 120.3 ?
C9 C10 C11 . . 119.4(3) ?
C11 C10 H10 . . 120.3 ?
C10 C11 H11 . . 117.9 ?
N5 C11 C10 . . 124.2(3) ?
N5 C11 H11 . . 117.9 ?
C13 C12 H12 . . 117.8 ?
N5 C12 H12 . . 117.8 ?
N5 C12 C13 . . 124.4(3) ?
C9 C13 C12 . . 119.2(3) ?
C9 C13 H13 . . 120.4 ?
C12 C13 H13 . . 120.4 ?
C15 C14 H14 . . 118.7 ?
N6 C14 H14 . . 118.7 ?
N6 C14 C15 . . 122.7(3) ?
C14 C15 H15 . . 120.7 ?
C16 C15 C14 . . 118.6(3) ?
C16 C15 H15 . . 120.7 ?
C15 C16 H16 . . 120.2 ?
C15 C16 C17 . . 119.6(3) ?
C17 C16 H16 . . 120.2 ?
C16 C17 H17 . . 120.6 ?
C18 C17 C16 . . 118.8(3) ?
C18 C17 H17 . . 120.6 ?
C17 C18 C19 . . 126.5(3) ?
N6 C18 C17 . . 122.0(3) ?
N6 C18 C19 . . 111.5(3) ?
N7 C19 C18 . . 119.7(3) ?
N7 C19 N9 . . 108.4(3) ?
N9 C19 C18 . . 131.9(3) ?
N8 C20 N9 . . 111.0(3) ?
N8 C20 S1 . . 127.6(3) ?
N9 C20 S1 . . 121.4(2) ?
H21A C21 H21B . . 107.4 ?
C22 C21 H21A . . 108.2 ?
C22 C21 H21B . . 108.2 ?
C22 C21 S1 . . 116.3(3) ?
S1 C21 H21A . . 108.2 ?
S1 C21 H21B . . 108.2 ?
C23 C22 C21 . . 121.0(3) ?
C26 C22 C21 . . 122.6(3) ?
C26 C22 C23 . . 116.3(3) ?
C22 C23 H23 . . 119.8 ?
C22 C23 C24 . . 120.3(3) ?
C24 C23 H23 . . 119.8 ?
C23 C24 H24 . . 118.2 ?
N11 C24 C23 . . 123.7(3) ?
N11 C24 H24 . . 118.2 ?
C26 C25 H25 . . 117.3 ?
N11 C25 H25 . . 117.3 ?
N11 C25 C26 . . 125.4(4) ?
C22 C26 C25 . . 119.5(4) ?
C22 C26 H26 . . 120.3 ?
C25 C26 H26 . . 120.3 ?
H27A C27 H27B . . 109.5 ?
H27A C27 H27C . . 109.5 ?
H27B C27 H27C . . 109.5 ?
O5 C27 H27A . . 109.5 ?
O5 C27 H27B . . 109.5 ?
O5 C27 H27C . . 109.5 ?
H28A C28 H28B . . 109.5 ?
H28A C28 H28C . . 109.5 ?
H28B C28 H28C . . 109.5 ?
O4 C28 H28A . . 109.5 ?
O4 C28 H28B . . 109.5 ?
O4 C28 H28C . . 109.5 ?
N5 Cu1 N5 2_775 . 180.0 y
N6 Cu1 N5 2_775 2_775 87.12(10) ?
N6 Cu1 N5 . 2_775 92.88(10) ?
N6 Cu1 N5 . . 87.12(10) ?
N6 Cu1 N5 2_775 . 92.88(10) ?
N6 Cu1 N6 . 2_775 180.00(8) ?
N7 Cu1 N5 2_775 . 88.22(10) ?
N7 Cu1 N5 2_775 2_775 91.78(10) ?
N7 Cu1 N5 . 2_775 88.22(10) ?
N7 Cu1 N5 . . 91.78(10) y
N7 Cu1 N6 2_775 . 99.99(10) ?
N7 Cu1 N6 . . 80.01(10) y
N7 Cu1 N6 . 2_775 99.99(10) y
N7 Cu1 N6 2_775 2_775 80.01(10) ?
N7 Cu1 N7 . 2_775 179.9990(10) ?
N1 Cu2 N1 2_676 . 179.999(2) ?
N1 Cu2 N12 . 2_676 100.02(10) y
N1 Cu2 N12 2_676 2_676 79.98(10) ?
N1 Cu2 N12 2_676 . 100.02(10) ?
N1 Cu2 N12 . . 79.98(10) y
N12 Cu2 N12 . 2_676 180.00(10) ?
C6 N1 Cu2 . . 112.7(2) ?
C6 N1 N2 . . 109.5(2) ?
N2 N1 Cu2 . . 136.43(19) ?
C7 N2 N1 . . 104.9(2) ?
C6 N3 C7 . . 105.6(2) ?
C6 N3 N4 . . 125.4(3) ?
C7 N3 N4 . . 128.9(3) ?
N3 N4 H4A . . 102.8 ?
N3 N4 H4B . . 112.6 ?
H4A N4 H4B . . 114.7 ?
C11 N5 Cu1 . . 122.7(2) ?
C12 N5 C11 . . 115.5(3) ?
C12 N5 Cu1 . . 121.7(2) ?
C14 N6 C18 . . 118.2(3) ?
C14 N6 Cu1 . . 127.0(2) ?
C18 N6 Cu1 . . 114.8(2) ?
C19 N7 Cu1 . . 113.7(2) ?
C19 N7 N8 . . 109.7(2) ?
N8 N7 Cu1 . . 136.2(2) ?
C20 N8 N7 . . 105.0(3) ?
C19 N9 C20 . . 105.9(2) ?
C19 N9 N10 . . 131.7(3) ?
C20 N9 N10 . . 122.3(3) ?
N9 N10 H10A . . 106.3 ?
N9 N10 H10B . . 109.1 ?
H10A N10 H10B . . 105.0 ?
C25 N11 C24 . . 114.8(3) ?
C1 N12 C5 . . 118.1(3) ?
C1 N12 Cu2 . . 127.5(2) ?
C5 N12 Cu2 . . 114.2(2) ?
O1 N13 O3 . . 117.8(4) ?
O2 N13 O1 . . 121.9(4) ?
O2 N13 O3 . . 120.0(4) ?
O6 N14 O8 . . 117.2(5) ?
O7 N14 O6 . . 121.8(5) ?
O7 N14 O8 . . 121.0(5) ?
C28 O4 H4C . . 109.5 ?
C27 O5 H5 . . 109.5 ?
C20 S1 C21 . . 98.06(16) ?
C7 S2 C8 . . 98.96(16) ?

loop_
_geom_bond_atom_site_label_1
_geom_bond_atom_site_label_2
_geom_bond_site_symmetry_2
_geom_bond_distance
_geom_bond_publ_flag
C1 H1 . 0.9300 ?
C1 C2 . 1.380(5) ?
C1 N12 . 1.329(4) ?
C2 H2 . 0.9300 ?
C2 C3 . 1.362(5) ?
C3 H3 . 0.9300 ?
C3 C4 . 1.380(5) ?
C4 H4 . 0.9300 ?
C4 C5 . 1.381(4) ?
C5 C6 . 1.451(4) ?
C5 N12 . 1.351(4) ?
C6 N1 . 1.311(4) ?
C6 N3 . 1.352(4) ?
C7 N2 . 1.313(4) ?
C7 N3 . 1.354(4) ?
C7 S2 . 1.731(3) ?
C8 H8A . 0.9700 ?
C8 H8B . 0.9700 ?
C8 C9 . 1.502(4) ?
C8 S2 . 1.805(3) ?
C9 C10 . 1.368(4) ?
C9 C13 . 1.364(5) ?
C10 H10 . 0.9300 ?
C10 C11 . 1.371(5) ?
C11 H11 . 0.9300 ?
C11 N5 . 1.325(4) ?
C12 H12 . 0.9300 ?
C12 C13 . 1.377(5) ?
C12 N5 . 1.316(5) ?
C13 H13 . 0.9300 ?
C14 H14 . 0.9300 ?
C14 C15 . 1.376(5) ?
C14 N6 . 1.331(4) ?
C15 H15 . 0.9300 ?
C15 C16 . 1.367(5) ?
C16 H16 . 0.9300 ?
C16 C17 . 1.377(5) ?
C17 H17 . 0.9300 ?
C17 C18 . 1.369(5) ?
C18 C19 . 1.456(4) ?
C18 N6 . 1.353(4) ?
C19 N7 . 1.309(4) ?
C19 N9 . 1.353(4) ?
C20 N8 . 1.315(4) ?
C20 N9 . 1.355(4) ?
C20 S1 . 1.733(3) ?
C21 H21A . 0.9700 ?
C21 H21B . 0.9700 ?
C21 C22 . 1.503(4) ?
C21 S1 . 1.802(4) ?
C22 C23 . 1.368(5) ?
C22 C26 . 1.364(5) ?
C23 H23 . 0.9300 ?
C23 C24 . 1.379(5) ?
C24 H24 . 0.9300 ?
C24 N11 . 1.325(4) ?
C25 H25 . 0.9300 ?
C25 C26 . 1.366(6) ?
C25 N11 . 1.321(5) ?
C26 H26 . 0.9300 ?
C27 H27A . 0.9600 ?
C27 H27B . 0.9600 ?
C27 H27C . 0.9600 ?
C27 O5 . 1.365(7) ?
C28 H28A . 0.9600 ?
C28 H28B . 0.9600 ?
C28 H28C . 0.9600 ?
C28 O4 . 1.318(7) ?
Cu1 N5 2_775 2.446(3) ?
Cu1 N5 . 2.446(3) y
Cu1 N6 2_775 2.052(3) ?
Cu1 N6 . 2.052(3) y
Cu1 N7 . 1.997(2) y
Cu1 N7 2_775 1.997(2) ?
Cu2 N1 . 1.994(3) y
Cu2 N1 2_676 1.994(3) ?
Cu2 N12 2_676 2.059(2) ?
Cu2 N12 . 2.059(2) y
N1 N2 . 1.382(4) ?
N3 N4 . 1.411(3) ?
N4 H4A . 0.9461 ?
N4 H4B . 1.0110 ?
N7 N8 . 1.378(4) ?
N9 N10 . 1.409(3) ?
N10 H10A . 0.9296 ?
N10 H10B . 0.9529 ?
N13 O1 . 1.211(4) ?
N13 O2 . 1.191(4) ?
N13 O3 . 1.254(4) ?
N14 O6 . 1.234(5) ?
N14 O7 . 1.193(5) ?
N14 O8 . 1.258(5) ?
O4 H4C . 0.8200 ?
O5 H5 . 0.8200 ?

loop_
_geom_hbond_atom_site_label_D
_geom_hbond_atom_site_label_H
_geom_hbond_atom_site_label_A
_geom_hbond_site_symmetry_A
_geom_hbond_distance_DH
_geom_hbond_distance_HA
_geom_hbond_distance_DA
_geom_hbond_angle_DHA
N4 H4A O2 2_676 0.95 2.57 3.103(5) 116.2
N4 H4A O4 2_676 0.95 2.02 2.907(6) 156.4
N4 H4B O5 1_565 1.01 2.07 3.026(5) 156.2
N10 H10A O6 2_765 0.93 2.29 3.039(5) 137.7
N10 H10A O7 . 0.93 2.65 3.233(6) 121.5
N10 H10B O3 1_655 0.95 2.31 3.107(5) 141.0
O4 H4C O3 . 0.82 2.04 2.834(6) 161.7
O5 H5 O8 . 0.82 2.05 2.835(6) 161.5

loop_
_geom_torsion_atom_site_label_1
_geom_torsion_atom_site_label_2
_geom_torsion_atom_site_label_3
_geom_torsion_atom_site_label_4
_geom_torsion_site_symmetry_1
_geom_torsion
C1 C2 C3 C4 . 0.0(6)
C2 C1 N12 C5 . 0.8(5)
C2 C1 N12 Cu2 . 177.6(3)
C2 C3 C4 C5 . 0.3(6)
C3 C4 C5 C6 . -174.8(3)
C3 C4 C5 N12 . -0.1(5)
C4 C5 C6 N1 . 166.8(3)
C4 C5 C6 N3 . -10.6(5)
C4 C5 N12 C1 . -0.5(5)
C4 C5 N12 Cu2 . -177.7(2)
C5 C6 N1 Cu2 . 15.0(3)
C5 C6 N1 N2 . -176.2(3)
C5 C6 N3 C7 . 174.8(3)
C5 C6 N3 N4 . -6.7(5)
C6 C5 N12 C1 . 174.9(3)
C6 C5 N12 Cu2 . -2.2(3)
C6 N1 N2 C7 . 0.2(3)
C8 C9 C10 C11 . -176.3(3)
C8 C9 C13 C12 . 176.1(4)
C9 C8 S2 C7 . 69.4(3)
C9 C10 C11 N5 . 0.2(6)
C10 C9 C13 C12 . -0.6(6)
C10 C11 N5 C12 . -0.6(6)
C10 C11 N5 Cu1 . 177.6(3)
C13 C9 C10 C11 . 0.4(5)
C13 C12 N5 C11 . 0.4(7)
C13 C12 N5 Cu1 . -177.8(4)
C14 C15 C16 C17 . 3.0(6)
C15 C14 N6 C18 . -0.9(5)
C15 C14 N6 Cu1 . 178.8(3)
C15 C16 C17 C18 . -2.7(6)
C16 C17 C18 C19 . 178.9(3)
C16 C17 C18 N6 . 0.6(5)
C17 C18 C19 N7 . -176.9(3)
C17 C18 C19 N9 . 5.1(6)
C17 C18 N6 C14 . 1.2(5)
C17 C18 N6 Cu1 . -178.5(3)
C18 C19 N7 Cu1 . -5.4(4)
C18 C19 N7 N8 . -179.5(3)
C18 C19 N9 C20 . 179.8(3)
C18 C19 N9 N10 . -4.9(6)
C19 C18 N6 C14 . -177.4(3)
C19 C18 N6 Cu1 . 2.9(3)
C19 N7 N8 C20 . 0.0(3)
C21 C22 C23 C24 . 176.8(3)
C21 C22 C26 C25 . -177.3(4)
C22 C21 S1 C20 . -70.0(3)
C22 C23 C24 N11 . 0.8(6)
C23 C22 C26 C25 . -0.8(7)
C23 C24 N11 C25 . -0.9(6)
C26 C22 C23 C24 . 0.1(6)
C26 C25 N11 C24 . 0.3(8)
Cu1 N7 N8 C20 . -172.2(2)
Cu2 N1 N2 C7 . 165.1(2)
N1 C6 N3 C7 . -2.8(3)
N1 C6 N3 N4 . 175.7(3)
N1 Cu2 N1 C6 2_676 63(17)
N1 Cu2 N1 N2 2_676 -101(17)
N1 Cu2 N12 C1 . -169.2(3)
N1 Cu2 N12 C1 2_676 10.8(3)
N1 Cu2 N12 C5 2_676 -172.4(2)
N1 Cu2 N12 C5 . 7.6(2)
N2 C7 N3 C6 . 3.0(3)
N2 C7 N3 N4 . -175.4(3)
N2 C7 S2 C8 . 8.5(3)
N3 C6 N1 Cu2 . -167.13(19)
N3 C6 N1 N2 . 1.7(3)
N3 C7 N2 N1 . -2.0(3)
N3 C7 S2 C8 . -172.7(2)
N5 C12 C13 C9 . 0.3(8)
N5 Cu1 N5 C11 2_775 6E1(3)
N5 Cu1 N5 C12 2_775 -12E1(3)
N5 Cu1 N6 C14 . 83.5(3)
N5 Cu1 N6 C14 2_775 -96.5(3)
N5 Cu1 N6 C18 2_775 83.2(2)
N5 Cu1 N6 C18 . -96.8(2)
N5 Cu1 N7 C19 . 92.0(2)
N5 Cu1 N7 C19 2_775 -88.0(2)
N5 Cu1 N7 N8 2_775 83.9(3)
N5 Cu1 N7 N8 . -96.1(3)
N6 C14 C15 C16 . -1.2(5)
N6 C18 C19 N7 . 1.6(4)
N6 C18 C19 N9 . -176.5(3)
N6 Cu1 N5 C11 2_775 -134.8(3)
N6 Cu1 N5 C11 . 45.2(3)
N6 Cu1 N5 C12 . -136.8(4)
N6 Cu1 N5 C12 2_775 43.2(4)
N6 Cu1 N6 C14 2_775 11E1(5)
N6 Cu1 N6 C18 2_775 -7E1(5)
N6 Cu1 N7 C19 . 5.2(2)
N6 Cu1 N7 C19 2_775 -174.8(2)
N6 Cu1 N7 N8 . 177.1(3)
N6 Cu1 N7 N8 2_775 -2.9(3)
N7 C19 N9 C20 . 1.6(3)
N7 C19 N9 N10 . 176.9(3)
N7 Cu1 N5 C11 . -34.7(3)
N7 Cu1 N5 C11 2_775 145.3(3)
N7 Cu1 N5 C12 2_775 -36.7(4)
N7 Cu1 N5 C12 . 143.3(4)
N7 Cu1 N6 C14 2_775 -4.1(3)
N7 Cu1 N6 C14 . 175.9(3)
N7 Cu1 N6 C18 2_775 175.5(2)
N7 Cu1 N6 C18 . -4.5(2)
N7 Cu1 N7 C19 2_775 -21.0(3)
N7 Cu1 N7 N8 2_775 150.9(4)
N8 C20 N9 C19 . -1.6(3)
N8 C20 N9 N10 . -177.5(3)
N8 C20 S1 C21 . -2.2(3)
N9 C19 N7 Cu1 . 173.07(19)
N9 C19 N7 N8 . -1.0(3)
N9 C20 N8 N7 . 1.0(3)
N9 C20 S1 C21 . 177.7(3)
N11 C25 C26 C22 . 0.6(9)
N12 C1 C2 C3 . -0.6(6)
N12 C5 C6 N1 . -8.5(4)
N12 C5 C6 N3 . 174.2(3)
N12 Cu2 N1 C6 2_676 168.2(2)
N12 Cu2 N1 C6 . -11.8(2)
N12 Cu2 N1 N2 2_676 3.6(3)
N12 Cu2 N1 N2 . -176.4(3)
N12 Cu2 N12 C1 2_676 -6E1(5)
N12 Cu2 N12 C5 2_676 11E1(5)
S1 C20 N8 N7 . -179.0(2)
S1 C20 N9 C19 . 178.4(2)
S1 C20 N9 N10 . 2.6(4)
S1 C21 C22 C23 . 151.1(3)
S1 C21 C22 C26 . -32.5(5)
S2 C7 N2 N1 . 176.9(2)
S2 C7 N3 C6 . -176.0(2)
S2 C7 N3 N4 . 5.6(4)
S2 C8 C9 C10 . -146.7(3)
S2 C8 C9 C13 . 36.7(5)
